data_4132818
loop_
_publ_author_name
'Takano, Shinjiro'
'Hirai, Haru'
'Muramatsu, Satoru'
'Tsukuda, Tatsuya'

_publ_section_title
;
 Hydride-Mediated Controlled Growth of a Bimetallic
 (Pd@Au<sub>8</sub>)<sup>2+</sup> Superatom to a Hydride-Doped
 (HPd@Au<sub>10</sub>)<sup>3+</sup> Superatom.
;
_journal_issue 39
_journal_name_full 'Journal of the American Chemical Society'
_journal_page_first 12314
_journal_page_last 12317
_journal_paper_doi 10.1021/jacs.8b06783
_journal_volume 140
_journal_year 2018
_chemical_formula_sum 'C150 H134 Au10 Cl2 O P8 Pd'
_chemical_formula_weight 4347.29
_space_group_crystal_system monoclinic
_space_group_IT_number 14
_space_group_name_Hall '-P 2ybc'
_space_group_name_H-M_alt 'P 1 21/c 1'
_atom_sites_solution_hydrogens geom
_audit_creation_method SHELXL-2014/7
_cell_angle_alpha 90
_cell_angle_beta 97.799(4)
_cell_angle_gamma 90
_cell_formula_units_Z 4
_cell_length_a 22.040(6)
_cell_length_b 18.983(5)
_cell_length_c 34.465(8)
_cell_measurement_reflns_used 30177
_cell_measurement_temperature 93(2)
_cell_measurement_theta_max 25.3
_cell_measurement_theta_min 1.9
_cell_volume 14286(6)
_computing_structure_refinement 'SHELXL-2014/7 (Sheldrick, 2014)'
_diffrn_ambient_temperature 93(2)
_diffrn_detector_area_resol_mean 28.5714
_diffrn_measured_fraction_theta_full 0.999
_diffrn_measured_fraction_theta_max 0.997
_diffrn_measurement_device_type 'Rigaku AFC11 with Saturn724+'
_diffrn_measurement_method \w
_diffrn_radiation_type MoK\a
_diffrn_radiation_wavelength 0.71075
_diffrn_reflns_av_R_equivalents 0.0831
_diffrn_reflns_av_unetI/netI 0.0654
_diffrn_reflns_Laue_measured_fraction_full 0.999
_diffrn_reflns_Laue_measured_fraction_max 0.997
_diffrn_reflns_limit_h_max 26
_diffrn_reflns_limit_h_min -26
_diffrn_reflns_limit_k_max 22
_diffrn_reflns_limit_k_min -22
_diffrn_reflns_limit_l_max 41
_diffrn_reflns_limit_l_min -41
_diffrn_reflns_number 149977
_diffrn_reflns_point_group_measured_fraction_full 0.999
_diffrn_reflns_point_group_measured_fraction_max 0.997
_diffrn_reflns_theta_full 25.242
_diffrn_reflns_theta_max 25.356
_diffrn_reflns_theta_min 2.073
_diffrn_source 'Rotating anode'
_exptl_absorpt_coefficient_mu 10.523
_exptl_absorpt_correction_T_max 0.766
_exptl_absorpt_correction_T_min 0.193
_exptl_absorpt_correction_type numerical
_exptl_absorpt_process_details 'NUMABS (Rigaku, 1999)'
_exptl_crystal_colour Red
_exptl_crystal_density_diffrn 2.021
_exptl_crystal_description Platelet
_exptl_crystal_F_000 8128
_exptl_crystal_size_max 0.190
_exptl_crystal_size_mid 0.090
_exptl_crystal_size_min 0.010
_refine_diff_density_max 4.617
_refine_diff_density_min -3.060
_refine_diff_density_rms 0.270
_refine_ls_extinction_method none
_refine_ls_goodness_of_fit_ref 1.131
_refine_ls_hydrogen_treatment constr
_refine_ls_matrix_type full
_refine_ls_number_parameters 1226
_refine_ls_number_reflns 26098
_refine_ls_number_restraints 95
_refine_ls_restrained_S_all 1.131
_refine_ls_R_factor_all 0.0656
_refine_ls_R_factor_gt 0.0579
_refine_ls_shift/su_max 0.001
_refine_ls_shift/su_mean 0.000
_refine_ls_structure_factor_coef Fsqd
_refine_ls_weighting_details 'w=1/[\s^2^(Fo^2^)+(0.0610P)^2^+45.6343P] where P=(Fo^2^+2Fc^2^)/3'
_refine_ls_weighting_scheme calc
_refine_ls_wR_factor_gt 0.1389
_refine_ls_wR_factor_ref 0.1461
_reflns_Friedel_coverage 0.000
_reflns_number_gt 22888
_reflns_number_total 26098
_reflns_threshold_expression 'I > 2\s(I)'
_cod_data_source_file ja8b06783_si_002.cif
_cod_data_source_block shelxs_sq
_cod_depositor_comments
;
The following automatic conversions were performed:

data item '_exptl_absorpt_correction_type' value 'Numerical' was
changed to 'numerical' in accordance with the
/home/saulius/struct/COD-crude-data/automatic-downloads/DataCite-retrospective/ACS/depositions/lib/dictionaries/cif_core.dic
dictionary named 'cif_core.dic' version 2.4.2 last updated on
2011-04-26.

Automatic conversion script
Id: cif_fix_values 6909 2019-04-08 15:41:33Z antanas 
;
_cod_original_sg_symbol_H-M 'P 21/c'
_cod_database_code 4132818
_shelx_shelxl_version_number 2014/7
_shelx_space_group_comment
;
The symmetry employed for this shelxl refinement is uniquely defined
by the following loop, which should always be used as a source of
symmetry information in preference to the above space-group names.
They are only intended as comments.
;
_shelx_estimated_absorpt_t_min 0.240
_shelx_estimated_absorpt_t_max 0.902

loop_
_space_group_symop_operation_xyz
'x, y, z'
'-x, y+1/2, -z+1/2'
'-x, -y, -z'
'x, -y-1/2, z-1/2'

loop_
_atom_site_label
_atom_site_type_symbol
_atom_site_fract_x
_atom_site_fract_y
_atom_site_fract_z
_atom_site_U_iso_or_equiv
_atom_site_adp_type
_atom_site_occupancy
_atom_site_site_symmetry_order
_atom_site_calc_flag
_atom_site_refinement_flags_posn
_atom_site_refinement_flags_adp
Au1 Au 0.34851(2) 0.71300(2) 0.40737(2) 0.02859(10) Uani 1 1 d . .
Au2 Au 0.36953(2) 0.86775(2) 0.42217(2) 0.03070(10) Uani 1 1 d . .
Au3 Au 0.25573(2) 0.80079(2) 0.44030(2) 0.02969(10) Uani 1 1 d . .
Au4 Au 0.39985(2) 0.79837(2) 0.35031(2) 0.03190(11) Uani 1 1 d . .
Au5 Au 0.21733(2) 0.69813(2) 0.37832(2) 0.03073(10) Uani 1 1 d . .
Au6 Au 0.25593(2) 0.93841(2) 0.39906(2) 0.03015(10) Uani 1 1 d . .
Au7 Au 0.34149(2) 0.93016(2) 0.34400(2) 0.03106(10) Uani 1 1 d . .
Au8 Au 0.30967(2) 0.69627(2) 0.32648(2) 0.03143(11) Uani 1 1 d . .
Au9 Au 0.16342(2) 0.83716(2) 0.36812(2) 0.03510(11) Uani 1 1 d . .
Au10 Au 0.27031(2) 0.82283(2) 0.28796(2) 0.03713(12) Uani 1 1 d . .
Pd1 Pd 0.28330(3) 0.81485(4) 0.36666(2) 0.02423(16) Uani 1 1 d . .
Cl11 Cl 0.44370(15) 0.90980(15) 0.47312(9) 0.0518(8) Uani 1 1 d . .
Cl12 Cl 0.32247(15) 0.59153(16) 0.29027(8) 0.0492(7) Uani 1 1 d . .
P1 P 0.40793(13) 0.62860(13) 0.44115(8) 0.0303(6) Uani 1 1 d . .
P2 P 0.24277(13) 0.79160(15) 0.50592(8) 0.0328(6) Uani 1 1 d . .
P3 P 0.49919(14) 0.80081(14) 0.33690(8) 0.0335(6) Uani 1 1 d . .
P4 P 0.16348(13) 0.59246(15) 0.37122(8) 0.0362(6) Uani 1 1 d . .
P5 P 0.22502(14) 1.04595(14) 0.42013(8) 0.0345(6) Uani 1 1 d . .
P6 P 0.37360(14) 1.03387(14) 0.31905(8) 0.0347(6) Uani 1 1 d . .
P7 P 0.06078(13) 0.86214(15) 0.35777(8) 0.0363(6) Uani 1 1 d . .
P8 P 0.24379(15) 0.82353(16) 0.22137(8) 0.0401(7) Uani 1 1 d . .
C1A C 0.4860(2) 0.6579(3) 0.45861(19) 0.031(2) Uani 1 1 d G .
C1B C 0.4945(3) 0.7291(3) 0.4672(2) 0.037(2) Uani 1 1 d G .
H1B H 0.460879 0.760754 0.462615 0.044 Uiso 1 1 calc R U
C1C C 0.5521(3) 0.7539(3) 0.4825(2) 0.043(3) Uani 1 1 d G .
H1C H 0.557904 0.802536 0.488390 0.052 Uiso 1 1 calc R U
C1D C 0.6012(2) 0.7076(4) 0.4892(2) 0.048(3) Uani 1 1 d G .
H1D H 0.640629 0.724538 0.499692 0.057 Uiso 1 1 calc R U
C1E C 0.5927(3) 0.6364(3) 0.4806(2) 0.046(3) Uani 1 1 d G .
H1E H 0.626330 0.604758 0.485218 0.055 Uiso 1 1 calc R U
C1F C 0.5351(3) 0.6116(2) 0.4653(2) 0.036(2) Uani 1 1 d G .
H1F H 0.529305 0.562975 0.459443 0.043 Uiso 1 1 calc R U
C1G C 0.3776(3) 0.5995(3) 0.48533(15) 0.038(3) Uani 1 1 d G .
C1H C 0.4152(2) 0.5778(4) 0.51887(18) 0.036(2) Uani 1 1 d G .
H1H H 0.458400 0.582134 0.520373 0.043 Uiso 1 1 calc R U
C1I C 0.3896(3) 0.5499(4) 0.55020(15) 0.046(3) Uani 1 1 d G .
H1I H 0.415295 0.535049 0.573124 0.055 Uiso 1 1 calc R U
C1J C 0.3264(3) 0.5435(4) 0.54800(16) 0.042(3) Uani 1 1 d G .
H1J H 0.308888 0.524433 0.569414 0.051 Uiso 1 1 calc R U
C1K C 0.2888(2) 0.5652(4) 0.51446(19) 0.042(3) Uani 1 1 d G .
H1K H 0.245586 0.560902 0.512954 0.051 Uiso 1 1 calc R U
C1L C 0.3144(3) 0.5932(4) 0.48312(15) 0.039(3) Uani 1 1 d G .
H1L H 0.288689 0.607987 0.460202 0.046 Uiso 1 1 calc R U
C1M C 0.4194(3) 0.5460(3) 0.41499(16) 0.031(2) Uani 1 1 d G .
C1N C 0.4184(3) 0.5492(3) 0.37462(16) 0.039(3) Uani 1 1 d G .
H1N H 0.409570 0.592389 0.361151 0.046 Uiso 1 1 calc R U
C1O C 0.4304(4) 0.4890(4) 0.35394(13) 0.046(3) Uani 1 1 d G .
H1O H 0.429771 0.491143 0.326351 0.055 Uiso 1 1 calc R U
C1P C 0.4434(4) 0.4258(3) 0.37365(19) 0.047(3) Uani 1 1 d G .
H1P H 0.451606 0.384652 0.359519 0.057 Uiso 1 1 calc R U
C1Q C 0.4444(4) 0.4226(3) 0.41402(19) 0.044(3) Uani 1 1 d G .
H1Q H 0.453241 0.379406 0.427486 0.053 Uiso 1 1 calc R U
C1R C 0.4324(3) 0.4828(3) 0.43469(13) 0.039(3) Uani 1 1 d G .
H1R H 0.433041 0.480652 0.462286 0.047 Uiso 1 1 calc R U
C2A C 0.3140(2) 0.7894(4) 0.54064(15) 0.029(2) Uani 1 1 d G .
C2B C 0.3679(3) 0.7685(4) 0.52714(13) 0.038(3) Uani 1 1 d G .
H2B H 0.367292 0.754916 0.500564 0.046 Uiso 1 1 calc R U
C2C C 0.4226(2) 0.7676(4) 0.55251(18) 0.042(3) Uani 1 1 d G .
H2C H 0.459363 0.753371 0.543283 0.051 Uiso 1 1 calc R U
C2D C 0.4234(2) 0.7875(4) 0.59139(17) 0.036(2) Uani 1 1 d G .
H2D H 0.460763 0.786901 0.608733 0.043 Uiso 1 1 calc R U
C2E C 0.3695(3) 0.8084(4) 0.60489(13) 0.038(3) Uani 1 1 d G .
H2E H 0.370093 0.821977 0.631465 0.046 Uiso 1 1 calc R U
C2F C 0.3148(2) 0.8093(3) 0.57952(17) 0.032(2) Uani 1 1 d G .
H2F H 0.278021 0.823522 0.588747 0.038 Uiso 1 1 calc R U
C2G C 0.1980(3) 0.7139(3) 0.51731(19) 0.041(3) Uani 1 1 d G .
C2H C 0.2009(3) 0.6873(4) 0.55509(16) 0.048(3) Uani 1 1 d G .
H2H H 0.228150 0.707656 0.575797 0.057 Uiso 1 1 calc R U
C2I C 0.1640(4) 0.6309(4) 0.56258(15) 0.056(4) Uani 1 1 d G .
H2I H 0.166007 0.612700 0.588409 0.067 Uiso 1 1 calc R U
C2J C 0.1242(4) 0.6011(4) 0.5323(2) 0.057(4) Uani 1 1 d G .
H2J H 0.098970 0.562502 0.537411 0.069 Uiso 1 1 calc R U
C2K C 0.1213(3) 0.6276(4) 0.49451(17) 0.047(3) Uani 1 1 d G .
H2K H 0.094076 0.607258 0.473801 0.056 Uiso 1 1 calc R U
C2L C 0.1582(3) 0.6840(4) 0.48701(15) 0.041(3) Uani 1 1 d G .
H2L H 0.156218 0.702214 0.461188 0.049 Uiso 1 1 calc R U
C2M C 0.2036(3) 0.8660(3) 0.5261(2) 0.038(3) Uani 1 1 d G .
C2N C 0.2338(3) 0.9304(4) 0.5287(2) 0.050(3) Uani 1 1 d G .
H2N H 0.271436 0.935526 0.518486 0.059 Uiso 1 1 calc R U
C2O C 0.2088(4) 0.9874(3) 0.5463(2) 0.060(4) Uani 1 1 d G .
H2O H 0.229447 1.031490 0.548132 0.071 Uiso 1 1 calc R U
C2P C 0.1537(4) 0.9800(4) 0.5613(2) 0.068(4) Uani 1 1 d G .
H2P H 0.136648 1.018924 0.573319 0.082 Uiso 1 1 calc R U
C2Q C 0.1235(3) 0.9155(5) 0.5586(2) 0.058(4) Uani 1 1 d G .
H2Q H 0.085837 0.910394 0.568861 0.069 Uiso 1 1 calc R U
C2R C 0.1485(3) 0.8585(4) 0.5410(2) 0.045(3) Uani 1 1 d G .
H2R H 0.127825 0.814429 0.539216 0.053 Uiso 1 1 calc R U
C3A C 0.5047(3) 0.7928(4) 0.28428(15) 0.038(3) Uani 1 1 d G .
C3B C 0.4511(3) 0.7957(4) 0.2579(2) 0.042(3) Uani 1 1 d G .
H3B H 0.412758 0.801857 0.267257 0.050 Uiso 1 1 calc R U
C3C C 0.4535(3) 0.7895(4) 0.21800(19) 0.051(3) Uani 1 1 d G .
H3C H 0.416812 0.791522 0.200002 0.061 Uiso 1 1 calc R U
C3D C 0.5095(4) 0.7805(4) 0.20438(15) 0.045(3) Uani 1 1 d G .
H3D H 0.511134 0.776308 0.177071 0.054 Uiso 1 1 calc R U
C3E C 0.5631(3) 0.7776(4) 0.2307(2) 0.045(3) Uani 1 1 d G .
H3E H 0.601402 0.771429 0.221395 0.054 Uiso 1 1 calc R U
C3F C 0.5607(3) 0.7837(4) 0.27066(19) 0.046(3) Uani 1 1 d G .
H3F H 0.597350 0.781764 0.288650 0.055 Uiso 1 1 calc R U
C3G C 0.5478(3) 0.7275(3) 0.3559(2) 0.032(2) Uani 1 1 d G .
C3H C 0.5280(3) 0.6608(4) 0.3433(2) 0.051(3) Uani 1 1 d G .
H3H H 0.489737 0.655159 0.327243 0.061 Uiso 1 1 calc R U
C3I C 0.5641(4) 0.6022(3) 0.3544(2) 0.060(4) Uani 1 1 d G .
H3I H 0.550529 0.556566 0.345832 0.072 Uiso 1 1 calc R U
C3J C 0.6200(4) 0.6104(4) 0.3780(2) 0.055(4) Uani 1 1 d G .
H3J H 0.644703 0.570359 0.385499 0.067 Uiso 1 1 calc R U
C3K C 0.6399(3) 0.6771(5) 0.3905(2) 0.053(3) Uani 1 1 d G .
H3K H 0.678085 0.682745 0.406578 0.064 Uiso 1 1 calc R U
C3L C 0.6037(3) 0.7357(3) 0.3794(2) 0.050(3) Uani 1 1 d G .
H3L H 0.617295 0.781340 0.387990 0.059 Uiso 1 1 calc R U
C3M C 0.5405(4) 0.8808(4) 0.3552(2) 0.043(3) Uani 1 1 d G .
C3N C 0.5175(3) 0.9171(4) 0.3850(2) 0.055(3) Uani 1 1 d G .
H3N H 0.481556 0.900871 0.394566 0.066 Uiso 1 1 calc R U
C3O C 0.5471(5) 0.9773(4) 0.4009(2) 0.084(4) Uani 1 1 d G .
H3O H 0.531425 1.002113 0.421296 0.100 Uiso 1 1 calc R U
C3P C 0.5997(5) 1.0011(4) 0.3869(3) 0.088(5) Uani 1 1 d G .
H3P H 0.619994 1.042189 0.397780 0.106 Uiso 1 1 calc R U
C3Q C 0.6227(4) 0.9648(5) 0.3571(3) 0.093(5) Uani 1 1 d G .
H3Q H 0.658695 0.981022 0.347533 0.112 Uiso 1 1 calc R U
C3R C 0.5931(4) 0.9046(5) 0.3412(2) 0.086(5) Uani 1 1 d G .
H3R H 0.608827 0.879780 0.320803 0.103 Uiso 1 1 calc R U
C4A C 0.2069(3) 0.5179(3) 0.3936(2) 0.043(3) Uani 1 1 d G .
C4B C 0.2482(4) 0.4862(4) 0.37191(19) 0.046(3) Uani 1 1 d G .
H4B H 0.250949 0.501816 0.346014 0.056 Uiso 1 1 calc R U
C4C C 0.2855(3) 0.4318(4) 0.3881(3) 0.061(4) Uani 1 1 d G .
H4C H 0.313756 0.410143 0.373297 0.073 Uiso 1 1 calc R U
C4D C 0.2816(4) 0.4089(3) 0.4260(3) 0.070(5) Uani 1 1 d G .
H4D H 0.307051 0.371724 0.437088 0.084 Uiso 1 1 calc R U
C4E C 0.2403(4) 0.4406(4) 0.44770(19) 0.062(4) Uani 1 1 d G .
H4E H 0.237539 0.424978 0.473597 0.074 Uiso 1 1 calc R U
C4F C 0.2030(3) 0.4950(4) 0.4315(2) 0.052(3) Uani 1 1 d G .
H4F H 0.174731 0.516652 0.446315 0.063 Uiso 1 1 calc R U
C4G C 0.0880(3) 0.5889(4) 0.3892(2) 0.043(3) Uani 1 1 d G .
C4H C 0.0563(3) 0.6520(3) 0.3903(2) 0.045(3) Uani 1 1 d G .
H4H H 0.074934 0.695014 0.384288 0.054 Uiso 1 1 calc R U
C4I C -0.0027(3) 0.6522(3) 0.4004(2) 0.058(4) Uani 1 1 d G .
H4I H -0.024395 0.695278 0.401149 0.070 Uiso 1 1 calc R U
C4J C -0.0300(3) 0.5892(4) 0.4092(2) 0.060(4) Uani 1 1 d G .
H4J H -0.070347 0.589328 0.416045 0.072 Uiso 1 1 calc R U
C4K C 0.0017(3) 0.5261(3) 0.4080(2) 0.058(4) Uani 1 1 d G .
H4K H -0.016971 0.483113 0.414080 0.069 Uiso 1 1 calc R U
C4L C 0.0607(3) 0.5260(3) 0.3980(2) 0.051(3) Uani 1 1 d G .
H4L H 0.082358 0.482847 0.397220 0.061 Uiso 1 1 calc R U
C4M C 0.1444(4) 0.5685(4) 0.31942(15) 0.043(3) Uani 1 1 d G .
C4N C 0.1598(4) 0.6129(3) 0.2902(2) 0.042(3) Uani 1 1 d G .
H4N H 0.181163 0.655604 0.296991 0.051 Uiso 1 1 calc R U
C4O C 0.1440(4) 0.5949(4) 0.25105(17) 0.055(3) Uani 1 1 d G .
H4O H 0.154577 0.625183 0.231082 0.067 Uiso 1 1 calc R U
C4P C 0.1128(4) 0.5324(5) 0.24111(16) 0.067(4) Uani 1 1 d G .
H4P H 0.102020 0.520054 0.214355 0.080 Uiso 1 1 calc R U
C4Q C 0.0974(4) 0.4880(4) 0.2703(2) 0.075(5) Uani 1 1 d G .
H4Q H 0.076048 0.445346 0.263538 0.090 Uiso 1 1 calc R U
C4R C 0.1132(4) 0.5061(4) 0.30948(19) 0.060(4) Uani 1 1 d G .
H4R H 0.102633 0.475766 0.329447 0.071 Uiso 1 1 calc R U
C5A C 0.1473(3) 1.0461(4) 0.43361(19) 0.037(3) Uani 1 1 d G .
C5B C 0.1126(3) 1.1072(3) 0.4334(2) 0.039(3) Uani 1 1 d G .
H5B H 0.126588 1.149457 0.422769 0.047 Uiso 1 1 calc R U
C5C C 0.0575(3) 1.1066(3) 0.4488(2) 0.045(3) Uani 1 1 d G .
H5C H 0.033833 1.148436 0.448717 0.054 Uiso 1 1 calc R U
C5D C 0.0371(3) 1.0448(4) 0.46444(19) 0.039(3) Uani 1 1 d G .
H5D H -0.000507 1.044433 0.474976 0.047 Uiso 1 1 calc R U
C5E C 0.0718(3) 0.9837(3) 0.46463(19) 0.047(3) Uani 1 1 d G .
H5E H 0.057907 0.941452 0.475287 0.056 Uiso 1 1 calc R U
C5F C 0.1269(3) 0.9843(3) 0.4492(2) 0.037(3) Uani 1 1 d G .
H5F H 0.150662 0.942472 0.449339 0.044 Uiso 1 1 calc R U
C5G C 0.2728(3) 1.0772(4) 0.46462(16) 0.037(3) Uani 1 1 d G .
C5H C 0.3294(3) 1.0452(3) 0.47501(19) 0.039(3) Uani 1 1 d G .
H5H H 0.342895 1.009637 0.458771 0.047 Uiso 1 1 calc R U
C5I C 0.3663(3) 1.0653(4) 0.5091(2) 0.049(3) Uani 1 1 d G .
H5I H 0.405036 1.043468 0.516245 0.059 Uiso 1 1 calc R U
C5J C 0.3466(3) 1.1174(4) 0.53290(17) 0.054(3) Uani 1 1 d G .
H5J H 0.371873 1.131118 0.556233 0.065 Uiso 1 1 calc R U
C5K C 0.2900(4) 1.1494(4) 0.52251(19) 0.053(3) Uani 1 1 d G .
H5K H 0.276569 1.184939 0.538749 0.063 Uiso 1 1 calc R U
C5L C 0.2531(3) 1.1293(4) 0.4884(2) 0.044(3) Uani 1 1 d G .
H5L H 0.214427 1.151110 0.481275 0.052 Uiso 1 1 calc R U
C5M C 0.2213(4) 1.1187(3) 0.3850(2) 0.037(3) Uani 1 1 d G .
C5N C 0.2384(4) 1.1873(4) 0.39565(19) 0.054(3) Uani 1 1 d G .
H5N H 0.257312 1.197092 0.421530 0.065 Uiso 1 1 calc R U
C5O C 0.2280(4) 1.2414(3) 0.3684(3) 0.058(4) Uani 1 1 d G .
H5O H 0.239759 1.288254 0.375680 0.070 Uiso 1 1 calc R U
C5P C 0.2004(5) 1.2270(4) 0.3306(2) 0.065(4) Uani 1 1 d G .
H5P H 0.193280 1.264055 0.311940 0.078 Uiso 1 1 calc R U
C5Q C 0.1832(5) 1.1585(5) 0.31993(18) 0.074(5) Uani 1 1 d G .
H5Q H 0.164354 1.148694 0.294049 0.089 Uiso 1 1 calc R U
C5R C 0.1937(4) 1.1044(3) 0.3472(2) 0.068(4) Uani 1 1 d G .
H5R H 0.181907 1.057532 0.339899 0.082 Uiso 1 1 calc R U
C6A C 0.3815(3) 1.1060(3) 0.35433(17) 0.031(2) Uani 1 1 d G .
C6B C 0.3667(3) 1.1755(3) 0.34438(15) 0.041(3) Uani 1 1 d G .
H6B H 0.347679 1.186648 0.318701 0.049 Uiso 1 1 calc R U
C6C C 0.3797(4) 1.2287(3) 0.3720(2) 0.044(3) Uani 1 1 d G .
H6C H 0.369572 1.276132 0.365189 0.053 Uiso 1 1 calc R U
C6D C 0.4075(4) 1.2124(3) 0.40956(18) 0.045(3) Uani 1 1 d G .
H6D H 0.416356 1.248685 0.428431 0.054 Uiso 1 1 calc R U
C6E C 0.4223(3) 1.1429(4) 0.41951(15) 0.047(3) Uani 1 1 d G .
H6E H 0.441246 1.131753 0.445186 0.057 Uiso 1 1 calc R U
C6F C 0.4092(3) 1.0897(3) 0.39190(19) 0.044(3) Uani 1 1 d G .
H6F H 0.419353 1.042268 0.398699 0.053 Uiso 1 1 calc R U
C6G C 0.3197(3) 1.0629(4) 0.27646(17) 0.038(3) Uani 1 1 d G .
C6H C 0.2603(3) 1.0366(4) 0.2722(2) 0.045(3) Uani 1 1 d G .
H6H H 0.247575 1.007364 0.292009 0.054 Uiso 1 1 calc R U
C6I C 0.2195(3) 1.0531(5) 0.2391(2) 0.065(4) Uani 1 1 d G .
H6I H 0.178903 1.035091 0.236216 0.078 Uiso 1 1 calc R U
C6J C 0.2381(4) 1.0959(5) 0.2102(2) 0.074(5) Uani 1 1 d G .
H6J H 0.210200 1.107126 0.187528 0.089 Uiso 1 1 calc R U
C6K C 0.2975(4) 1.1222(4) 0.2144(2) 0.070(4) Uani 1 1 d G .
H6K H 0.310168 1.151435 0.194634 0.084 Uiso 1 1 calc R U
C6L C 0.3383(3) 1.1057(4) 0.2475(2) 0.053(3) Uani 1 1 d G .
H6L H 0.378841 1.123708 0.250427 0.063 Uiso 1 1 calc R U
C6M C 0.4469(3) 1.0332(4) 0.2995(2) 0.036(3) Uani 1 1 d G .
C6N C 0.4600(3) 0.9750(3) 0.2775(2) 0.042(3) Uani 1 1 d G .
H6N H 0.433913 0.935015 0.275785 0.050 Uiso 1 1 calc R U
C6O C 0.5114(4) 0.9755(3) 0.2581(2) 0.050(3) Uani 1 1 d G .
H6O H 0.520320 0.935729 0.243127 0.060 Uiso 1 1 calc R U
C6P C 0.5496(3) 1.0340(4) 0.2607(2) 0.058(4) Uani 1 1 d G .
H6P H 0.584632 1.034301 0.247392 0.070 Uiso 1 1 calc R U
C6Q C 0.5364(3) 1.0921(3) 0.2826(2) 0.049(3) Uani 1 1 d G .
H6Q H 0.562539 1.132159 0.284316 0.058 Uiso 1 1 calc R U
C6R C 0.4851(4) 1.0917(3) 0.3020(2) 0.048(3) Uani 1 1 d G .
H6R H 0.476133 1.131446 0.316975 0.058 Uiso 1 1 calc R U
C7A C 0.0190(3) 0.8419(4) 0.39937(18) 0.039(3) Uani 1 1 d G .
C7B C 0.0527(3) 0.8151(4) 0.4332(2) 0.041(3) Uani 1 1 d G .
H7B H 0.095832 0.809799 0.434638 0.049 Uiso 1 1 calc R U
C7C C 0.0233(4) 0.7962(4) 0.46484(17) 0.049(3) Uani 1 1 d G .
H7C H 0.046367 0.777879 0.487951 0.058 Uiso 1 1 calc R U
C7D C -0.0397(4) 0.8039(4) 0.4627(2) 0.062(4) Uani 1 1 d G .
H7D H -0.059818 0.790978 0.484349 0.074 Uiso 1 1 calc R U
C7E C -0.0734(3) 0.8307(5) 0.4289(3) 0.063(4) Uani 1 1 d G .
H7E H -0.116540 0.835998 0.427433 0.076 Uiso 1 1 calc R U
C7F C -0.0440(3) 0.8496(4) 0.3972(2) 0.056(3) Uani 1 1 d G .
H7F H -0.067076 0.867919 0.374119 0.068 Uiso 1 1 calc R U
C7G C 0.0427(4) 0.9547(3) 0.3437(2) 0.039(3) Uani 1 1 d G .
C7H C 0.0098(4) 0.9994(4) 0.36507(18) 0.047(3) Uani 1 1 d G .
H7H H -0.003893 0.983177 0.388477 0.056 Uiso 1 1 calc R U
C7I C -0.0031(4) 1.0678(4) 0.3522(2) 0.057(4) Uani 1 1 d G .
H7I H -0.025633 1.098381 0.366751 0.069 Uiso 1 1 calc R U
C7J C 0.0169(4) 1.0916(3) 0.3179(3) 0.063(4) Uani 1 1 d G .
H7J H 0.008026 1.138343 0.309087 0.076 Uiso 1 1 calc R U
C7K C 0.0498(4) 1.0469(4) 0.2966(2) 0.066(4) Uani 1 1 d G .
H7K H 0.063426 1.063100 0.273150 0.079 Uiso 1 1 calc R U
C7L C 0.0627(4) 0.9784(4) 0.3095(2) 0.052(3) Uani 1 1 d G .
H7L H 0.085167 0.947895 0.294876 0.062 Uiso 1 1 calc R U
C7M C 0.0197(3) 0.8132(4) 0.3162(2) 0.048(3) Uani 1 1 d G .
C7N C -0.0374(4) 0.8357(4) 0.2986(2) 0.055(4) Uani 1 1 d G .
H7N H -0.054885 0.877562 0.307380 0.066 Uiso 1 1 calc R U
C7O C -0.0691(3) 0.7969(5) 0.2681(2) 0.073(5) Uani 1 1 d G .
H7O H -0.108201 0.812324 0.256089 0.087 Uiso 1 1 calc R U
C7P C -0.0436(4) 0.7357(4) 0.2553(2) 0.078(5) Uani 1 1 d G .
H7P H -0.065240 0.709212 0.234453 0.093 Uiso 1 1 calc R U
C7Q C 0.0136(4) 0.7132(4) 0.2729(3) 0.068(4) Uani 1 1 d G .
H7Q H 0.031037 0.671337 0.264107 0.081 Uiso 1 1 calc R U
C7R C 0.0453(3) 0.7520(4) 0.3034(2) 0.056(3) Uani 1 1 d G .
H7R H 0.084354 0.736574 0.315398 0.068 Uiso 1 1 calc R U
C8A C 0.2312(3) 0.7367(3) 0.1986(2) 0.043(3) Uani 1 1 d G .
C8B C 0.2756(3) 0.6855(4) 0.20844(19) 0.043(3) Uani 1 1 d G .
H8B H 0.308815 0.694398 0.228459 0.052 Uiso 1 1 calc R U
C8C C 0.2716(4) 0.6211(4) 0.1890(2) 0.059(4) Uani 1 1 d G .
H8C H 0.301961 0.586112 0.195715 0.071 Uiso 1 1 calc R U
C8D C 0.2230(4) 0.6081(4) 0.1597(2) 0.071(5) Uani 1 1 d G .
H8D H 0.220251 0.564116 0.146400 0.085 Uiso 1 1 calc R U
C8E C 0.1786(4) 0.6593(5) 0.14985(19) 0.060(4) Uani 1 1 d G .
H8E H 0.145395 0.650406 0.129829 0.072 Uiso 1 1 calc R U
C8F C 0.1826(3) 0.7237(4) 0.1693(2) 0.049(3) Uani 1 1 d G .
H8F H 0.152249 0.758693 0.162572 0.058 Uiso 1 1 calc R U
C8G C 0.2993(3) 0.8623(4) 0.19280(19) 0.042(3) Uani 1 1 d G .
C8H C 0.3084(3) 0.8357(3) 0.15646(19) 0.044(3) Uani 1 1 d G .
H8H H 0.285339 0.796387 0.145759 0.053 Uiso 1 1 calc R U
C8I C 0.3514(4) 0.8667(4) 0.13580(16) 0.048(3) Uani 1 1 d G .
H8I H 0.357631 0.848545 0.110966 0.058 Uiso 1 1 calc R U
C8J C 0.3852(4) 0.9243(4) 0.1515(2) 0.061(4) Uani 1 1 d G .
H8J H 0.414525 0.945489 0.137333 0.073 Uiso 1 1 calc R U
C8K C 0.3760(4) 0.9509(4) 0.1878(2) 0.062(4) Uani 1 1 d G .
H8K H 0.399126 0.990275 0.198495 0.074 Uiso 1 1 calc R U
C8L C 0.3331(4) 0.9199(4) 0.20846(16) 0.052(3) Uani 1 1 d G .
H8L H 0.326834 0.938119 0.233289 0.062 Uiso 1 1 calc R U
C8M C 0.1740(3) 0.8724(5) 0.2064(2) 0.057(3) Uani 1 1 d G .
C8N C 0.1689(4) 0.9214(5) 0.1762(2) 0.060(3) Uani 1 1 d G .
H8N H 0.202862 0.930262 0.162579 0.072 Uiso 1 1 calc R U
C8O C 0.1142(5) 0.9574(4) 0.1658(2) 0.083(4) Uani 1 1 d G .
H8O H 0.110747 0.990879 0.145161 0.100 Uiso 1 1 calc R U
C8P C 0.0646(4) 0.9445(6) 0.1857(3) 0.101(6) Uani 1 1 d G .
H8P H 0.027176 0.969067 0.178675 0.121 Uiso 1 1 calc R U
C8Q C 0.0696(4) 0.8955(6) 0.2160(3) 0.103(6) Uani 1 1 d G .
H8Q H 0.035721 0.886637 0.229607 0.124 Uiso 1 1 calc R U
C8R C 0.1244(5) 0.8595(5) 0.2263(2) 0.075(4) Uani 1 1 d G .
H8R H 0.127837 0.826019 0.247025 0.091 Uiso 1 1 calc R U
O10 O 0.0605(7) 0.2906(8) 0.4364(5) 0.143(5) Uiso 1 1 d D U
C11 C 0.1018(8) 0.3364(9) 0.4608(5) 0.111(6) Uiso 1 1 d D U
H11 H 0.118715 0.370004 0.442716 0.133 Uiso 1 1 calc R U
C12 C 0.1544(7) 0.2922(8) 0.4786(5) 0.087(5) Uiso 1 1 d D U
H12A H 0.183543 0.321517 0.495446 0.130 Uiso 1 1 calc R U
H12B H 0.139345 0.254429 0.494164 0.130 Uiso 1 1 calc R U
H12C H 0.174825 0.271510 0.457717 0.130 Uiso 1 1 calc R U
C13 C 0.0699(8) 0.3811(9) 0.4885(5) 0.099(6) Uiso 1 1 d D U
H13A H 0.100154 0.410926 0.504236 0.149 Uiso 1 1 calc R U
H13B H 0.039063 0.410904 0.473284 0.149 Uiso 1 1 calc R U
H13C H 0.050006 0.350400 0.505816 0.149 Uiso 1 1 calc R U
C14 C 0.0262(8) 0.3117(11) 0.3995(5) 0.121(7) Uiso 1 1 d D U
H14 H 0.014780 0.362204 0.402460 0.145 Uiso 1 1 calc R U
C15 C 0.0641(8) 0.3089(10) 0.3660(5) 0.101(6) Uiso 1 1 d D U
H15A H 0.038861 0.323552 0.341752 0.151 Uiso 1 1 calc R U
H15B H 0.099228 0.340635 0.371581 0.151 Uiso 1 1 calc R U
H15C H 0.078622 0.260645 0.363117 0.151 Uiso 1 1 calc R U
C16 C -0.0332(7) 0.2699(10) 0.3957(5) 0.099(6) Uiso 1 1 d D U
H16A H -0.058546 0.282095 0.371068 0.148 Uiso 1 1 calc R U
H16B H -0.023896 0.219403 0.396024 0.148 Uiso 1 1 calc R U
H16C H -0.055371 0.281270 0.417731 0.148 Uiso 1 1 calc R U

loop_
_atom_site_aniso_label
_atom_site_aniso_U_11
_atom_site_aniso_U_22
_atom_site_aniso_U_33
_atom_site_aniso_U_23
_atom_site_aniso_U_13
_atom_site_aniso_U_12
Au1 0.0410(2) 0.0239(2) 0.0212(2) 0.00212(15) 0.00575(16) 0.00195(16)
Au2 0.0429(2) 0.0263(2) 0.0233(2) -0.00160(15) 0.00604(17) 0.00040(17)
Au3 0.0419(2) 0.0305(2) 0.0181(2) 0.00069(15) 0.00934(17) -0.00085(17)
Au4 0.0428(2) 0.0265(2) 0.0291(2) 0.00146(16) 0.01448(18) 0.00325(17)
Au5 0.0405(2) 0.0259(2) 0.0263(2) 0.00060(15) 0.00665(17) -0.00218(16)
Au6 0.0416(2) 0.0255(2) 0.0248(2) -0.00264(15) 0.00955(17) 0.00222(16)
Au7 0.0451(3) 0.0227(2) 0.0277(2) 0.00085(15) 0.01373(18) -0.00068(16)
Au8 0.0446(3) 0.0283(2) 0.0220(2) -0.00282(15) 0.00679(17) 0.00462(17)
Au9 0.0392(2) 0.0309(2) 0.0356(2) -0.00297(17) 0.00680(18) 0.00168(17)
Au10 0.0603(3) 0.0321(2) 0.0192(2) 0.00062(16) 0.00624(19) 0.00007(19)
Pd1 0.0352(4) 0.0225(4) 0.0158(4) 0.0002(3) 0.0063(3) 0.0012(3)
Cl11 0.066(2) 0.0398(16) 0.0425(17) -0.0113(13) -0.0179(14) 0.0008(14)
Cl12 0.067(2) 0.0449(17) 0.0352(16) -0.0110(13) 0.0066(14) 0.0172(15)
P1 0.0428(16) 0.0207(13) 0.0268(14) 0.0027(10) 0.0027(11) 0.0020(11)
P2 0.0433(16) 0.0371(16) 0.0193(13) 0.0036(11) 0.0094(11) -0.0008(12)
P3 0.0451(17) 0.0275(14) 0.0310(15) -0.0003(11) 0.0166(12) -0.0004(12)
P4 0.0417(16) 0.0367(16) 0.0305(15) -0.0018(12) 0.0064(12) -0.0038(13)
P5 0.0484(17) 0.0249(14) 0.0318(15) -0.0054(11) 0.0114(12) 0.0033(12)
P6 0.0522(18) 0.0244(14) 0.0296(15) 0.0001(11) 0.0136(12) -0.0041(12)
P7 0.0395(16) 0.0322(15) 0.0380(16) -0.0050(12) 0.0081(12) 0.0051(12)
P8 0.059(2) 0.0398(17) 0.0210(14) -0.0020(12) 0.0044(13) 0.0028(14)
C1A 0.047(6) 0.027(5) 0.019(5) 0.002(4) 0.004(4) 0.009(5)
C1B 0.038(6) 0.029(6) 0.042(7) -0.001(5) 0.004(5) 0.003(5)
C1C 0.042(7) 0.042(7) 0.048(7) -0.022(5) 0.015(5) -0.006(5)
C1D 0.056(8) 0.047(7) 0.043(7) -0.005(6) 0.014(6) -0.013(6)
C1E 0.058(8) 0.043(7) 0.037(7) 0.005(5) 0.009(6) 0.001(6)
C1F 0.037(6) 0.028(6) 0.041(6) 0.006(5) 0.001(5) 0.003(5)
C1G 0.062(8) 0.016(5) 0.033(6) 0.002(4) 0.000(5) 0.010(5)
C1H 0.047(7) 0.039(6) 0.022(5) 0.005(4) 0.008(5) 0.005(5)
C1I 0.070(9) 0.047(7) 0.019(6) 0.007(5) 0.006(5) 0.009(6)
C1J 0.076(9) 0.029(6) 0.024(6) 0.004(4) 0.013(5) 0.004(6)
C1K 0.046(7) 0.058(8) 0.022(6) 0.011(5) 0.004(5) -0.003(6)
C1L 0.025(5) 0.057(7) 0.029(6) 0.003(5) -0.015(4) -0.007(5)
C1M 0.042(6) 0.034(6) 0.016(5) -0.004(4) 0.003(4) -0.006(5)
C1N 0.047(7) 0.040(6) 0.029(6) 0.002(5) 0.008(5) 0.013(5)
C1O 0.069(8) 0.040(7) 0.028(6) -0.002(5) 0.010(5) 0.019(6)
C1P 0.054(8) 0.037(7) 0.050(8) -0.016(5) 0.005(6) 0.002(5)
C1Q 0.057(8) 0.027(6) 0.042(7) -0.004(5) -0.016(6) 0.005(5)
C1R 0.061(7) 0.026(6) 0.023(5) 0.002(4) -0.016(5) -0.010(5)
C2A 0.037(6) 0.026(5) 0.027(6) 0.005(4) 0.009(4) 0.002(4)
C2B 0.062(8) 0.038(6) 0.015(5) -0.001(4) 0.007(5) 0.008(5)
C2C 0.051(7) 0.053(7) 0.024(6) -0.002(5) 0.010(5) 0.009(6)
C2D 0.036(6) 0.040(6) 0.032(6) 0.004(5) 0.006(5) 0.004(5)
C2E 0.057(7) 0.040(6) 0.018(5) -0.005(4) 0.010(5) -0.013(5)
C2F 0.040(6) 0.044(6) 0.013(5) 0.005(4) 0.008(4) -0.003(5)
C2G 0.049(7) 0.037(6) 0.039(7) 0.005(5) 0.015(5) -0.005(5)
C2H 0.072(9) 0.063(8) 0.008(5) 0.008(5) 0.005(5) -0.014(6)
C2I 0.074(9) 0.071(9) 0.021(6) 0.011(6) 0.005(6) -0.025(7)
C2J 0.091(10) 0.048(8) 0.036(7) 0.013(6) 0.021(7) -0.021(7)
C2K 0.062(8) 0.056(8) 0.023(6) -0.010(5) 0.009(5) -0.015(6)
C2L 0.041(7) 0.043(7) 0.036(6) 0.002(5) -0.002(5) 0.000(5)
C2M 0.053(7) 0.037(6) 0.024(6) 0.000(4) 0.008(5) -0.008(5)
C2N 0.072(9) 0.053(8) 0.026(6) 0.004(5) 0.015(6) 0.004(6)
C2O 0.081(10) 0.064(9) 0.036(7) 0.014(6) 0.020(7) 0.012(8)
C2P 0.115(13) 0.051(9) 0.041(8) 0.007(6) 0.021(8) 0.042(9)
C2Q 0.057(8) 0.093(11) 0.025(6) 0.009(6) 0.014(6) 0.039(8)
C2R 0.048(7) 0.059(8) 0.029(6) 0.002(5) 0.013(5) 0.012(6)
C3A 0.051(7) 0.025(6) 0.040(7) 0.010(5) 0.019(5) 0.006(5)
C3B 0.063(8) 0.023(6) 0.045(7) 0.005(5) 0.029(6) 0.010(5)
C3C 0.082(10) 0.024(6) 0.049(8) -0.002(5) 0.015(7) 0.008(6)
C3D 0.070(9) 0.035(6) 0.031(6) 0.002(5) 0.015(6) 0.004(6)
C3E 0.045(7) 0.046(7) 0.049(7) -0.007(6) 0.029(6) -0.001(5)
C3F 0.056(8) 0.039(7) 0.049(7) -0.004(5) 0.029(6) -0.001(6)
C3G 0.032(6) 0.033(6) 0.034(6) -0.003(5) 0.013(4) -0.003(4)
C3H 0.050(7) 0.024(6) 0.081(10) 0.011(6) 0.015(6) -0.006(5)
C3I 0.057(9) 0.044(8) 0.081(10) 0.015(7) 0.022(7) 0.004(6)
C3J 0.083(10) 0.047(8) 0.043(7) 0.020(6) 0.030(7) 0.021(7)
C3K 0.049(8) 0.077(10) 0.034(7) 0.006(6) 0.003(6) 0.016(7)
C3L 0.053(8) 0.061(8) 0.033(7) -0.004(6) 0.001(5) 0.005(6)
C3M 0.077(8) 0.022(5) 0.031(6) 0.001(4) 0.008(5) -0.009(5)
C3N 0.046(7) 0.049(7) 0.065(8) -0.028(6) -0.010(5) 0.010(5)
C3O 0.094(11) 0.040(8) 0.109(12) -0.029(7) -0.017(8) 0.008(6)
C3P 0.137(13) 0.040(8) 0.077(10) 0.002(6) -0.017(9) -0.026(8)
C3Q 0.114(13) 0.092(11) 0.073(10) -0.002(8) 0.008(8) -0.069(9)
C3R 0.126(12) 0.096(11) 0.042(8) -0.018(7) 0.035(8) -0.066(9)
C4A 0.051(7) 0.035(6) 0.046(7) -0.006(5) 0.015(5) -0.022(5)
C4B 0.052(7) 0.038(7) 0.049(7) 0.007(5) 0.007(6) 0.011(6)
C4C 0.054(9) 0.044(8) 0.084(11) -0.007(7) 0.004(7) -0.004(6)
C4D 0.081(11) 0.031(7) 0.086(11) -0.003(7) -0.034(9) -0.012(7)
C4E 0.084(11) 0.039(8) 0.058(9) 0.018(6) -0.004(8) 0.011(7)
C4F 0.061(8) 0.051(8) 0.041(7) 0.007(6) -0.004(6) -0.003(6)
C4G 0.051(7) 0.035(6) 0.046(7) 0.002(5) 0.016(5) -0.004(5)
C4H 0.063(8) 0.030(6) 0.045(7) -0.005(5) 0.018(6) -0.017(6)
C4I 0.073(10) 0.047(8) 0.060(9) -0.022(6) 0.025(7) -0.013(7)
C4J 0.069(9) 0.045(8) 0.071(10) -0.012(7) 0.022(7) 0.004(7)
C4K 0.067(9) 0.064(9) 0.042(7) 0.013(6) 0.007(6) -0.021(7)
C4L 0.058(8) 0.043(7) 0.053(8) -0.002(6) 0.009(6) -0.006(6)
C4M 0.055(8) 0.049(7) 0.025(6) 0.000(5) 0.000(5) -0.008(6)
C4N 0.049(7) 0.035(6) 0.043(7) -0.004(5) 0.005(5) -0.006(5)
C4O 0.076(9) 0.066(9) 0.026(6) -0.004(6) 0.012(6) -0.013(7)
C4P 0.073(10) 0.099(12) 0.024(7) -0.012(7) -0.004(6) -0.012(9)
C4Q 0.111(13) 0.061(10) 0.055(9) -0.019(7) 0.022(9) -0.024(9)
C4R 0.079(10) 0.063(9) 0.033(7) -0.006(6) -0.005(6) -0.051(7)
C5A 0.045(7) 0.039(6) 0.030(6) -0.011(5) 0.016(5) -0.001(5)
C5B 0.053(7) 0.028(6) 0.040(6) -0.005(5) 0.016(5) 0.003(5)
C5C 0.053(7) 0.053(8) 0.032(6) -0.005(5) 0.017(5) 0.005(6)
C5D 0.041(6) 0.055(7) 0.023(6) 0.002(5) 0.008(5) 0.002(5)
C5E 0.061(8) 0.043(7) 0.038(7) 0.000(5) 0.014(6) 0.017(6)
C5F 0.050(7) 0.041(6) 0.020(5) -0.009(4) 0.005(5) 0.012(5)
C5G 0.056(7) 0.027(6) 0.030(6) -0.005(4) 0.018(5) -0.007(5)
C5H 0.040(6) 0.043(7) 0.037(6) -0.010(5) 0.014(5) -0.011(5)
C5I 0.051(8) 0.049(8) 0.046(7) -0.014(6) 0.003(6) -0.002(6)
C5J 0.067(9) 0.065(9) 0.030(7) -0.009(6) 0.008(6) -0.007(7)
C5K 0.079(10) 0.042(7) 0.043(7) -0.017(6) 0.028(7) -0.017(7)
C5L 0.061(8) 0.042(7) 0.030(6) 0.000(5) 0.015(5) -0.001(6)
C5M 0.044(7) 0.033(6) 0.037(6) 0.003(5) 0.015(5) 0.000(5)
C5N 0.052(8) 0.046(8) 0.066(9) -0.004(6) 0.016(7) -0.006(6)
C5O 0.070(9) 0.040(8) 0.065(9) 0.020(6) 0.014(7) 0.004(6)
C5P 0.089(11) 0.045(8) 0.063(10) 0.017(7) 0.021(8) 0.020(7)
C5Q 0.122(14) 0.054(9) 0.043(8) -0.003(7) -0.002(8) 0.033(9)
C5R 0.112(13) 0.049(8) 0.043(8) -0.003(6) 0.009(8) 0.019(8)
C6A 0.039(6) 0.031(6) 0.027(5) 0.001(4) 0.024(4) -0.004(4)
C6B 0.061(8) 0.025(6) 0.041(7) 0.000(5) 0.024(6) -0.003(5)
C6C 0.062(8) 0.019(5) 0.057(8) 0.004(5) 0.028(6) 0.004(5)
C6D 0.048(7) 0.048(7) 0.040(7) -0.007(5) 0.014(5) -0.010(6)
C6E 0.067(9) 0.044(7) 0.034(7) -0.007(5) 0.016(6) -0.006(6)
C6F 0.061(8) 0.034(6) 0.041(7) -0.003(5) 0.014(6) -0.002(5)
C6G 0.058(7) 0.034(6) 0.024(6) -0.011(4) 0.014(5) -0.004(5)
C6H 0.048(7) 0.042(7) 0.047(7) 0.000(5) 0.017(6) 0.005(6)
C6I 0.083(11) 0.059(9) 0.049(8) -0.012(7) -0.007(7) 0.007(8)
C6J 0.094(12) 0.084(12) 0.038(8) 0.008(7) -0.012(8) -0.004(9)
C6K 0.111(13) 0.062(10) 0.036(8) 0.014(7) 0.003(8) -0.006(9)
C6L 0.079(9) 0.039(7) 0.038(7) 0.006(5) 0.004(6) 0.002(6)
C6M 0.060(7) 0.024(5) 0.026(6) -0.003(4) 0.013(5) -0.008(5)
C6N 0.067(8) 0.027(6) 0.036(6) 0.000(5) 0.026(6) -0.008(5)
C6O 0.070(9) 0.034(7) 0.050(7) 0.003(5) 0.025(6) -0.009(6)
C6P 0.067(9) 0.048(8) 0.066(9) 0.007(7) 0.035(7) 0.000(7)
C6Q 0.066(8) 0.039(7) 0.045(7) -0.002(5) 0.019(6) -0.012(6)
C6R 0.069(9) 0.026(6) 0.056(8) -0.012(5) 0.031(6) -0.007(6)
C7A 0.043(7) 0.028(6) 0.047(7) -0.007(5) 0.007(5) 0.004(5)
C7B 0.047(7) 0.036(6) 0.043(7) -0.010(5) 0.016(5) -0.007(5)
C7C 0.065(9) 0.041(7) 0.039(7) -0.011(5) 0.009(6) -0.020(6)
C7D 0.074(10) 0.060(9) 0.059(9) 0.009(7) 0.033(8) 0.005(7)
C7E 0.061(9) 0.059(9) 0.077(10) 0.015(7) 0.038(8) 0.020(7)
C7F 0.051(8) 0.046(8) 0.076(10) 0.007(7) 0.023(7) 0.025(6)
C7G 0.040(6) 0.037(6) 0.036(6) 0.000(5) -0.005(5) 0.008(5)
C7H 0.077(9) 0.032(6) 0.034(6) -0.006(5) 0.015(6) 0.009(6)
C7I 0.082(10) 0.043(8) 0.047(8) -0.002(6) 0.010(7) 0.017(7)
C7J 0.070(10) 0.044(8) 0.074(10) 0.011(7) 0.004(8) 0.016(7)
C7K 0.087(11) 0.057(9) 0.061(9) 0.025(7) 0.036(8) 0.022(8)
C7L 0.079(9) 0.042(7) 0.039(7) 0.008(6) 0.028(6) 0.004(6)
C7M 0.069(9) 0.044(7) 0.034(7) 0.004(5) 0.019(6) 0.021(6)
C7N 0.047(7) 0.058(8) 0.053(8) -0.022(6) -0.023(6) 0.023(6)
C7O 0.063(10) 0.078(11) 0.072(10) -0.031(8) -0.008(8) 0.015(8)
C7P 0.076(11) 0.071(11) 0.083(11) -0.037(9) -0.004(8) 0.026(8)
C7Q 0.070(10) 0.059(9) 0.070(10) -0.034(7) -0.006(8) 0.023(7)
C7R 0.058(8) 0.060(9) 0.048(8) -0.013(6) -0.004(6) 0.010(7)
C8A 0.046(7) 0.049(7) 0.034(6) 0.005(5) 0.008(5) -0.012(6)
C8B 0.053(7) 0.048(7) 0.028(6) 0.006(5) 0.001(5) -0.007(6)
C8C 0.099(11) 0.038(7) 0.041(8) -0.004(6) 0.015(7) -0.009(7)
C8D 0.118(14) 0.051(9) 0.052(9) -0.018(7) 0.039(9) -0.031(9)
C8E 0.079(10) 0.075(10) 0.027(7) -0.010(6) 0.009(6) -0.021(8)
C8F 0.057(8) 0.069(9) 0.019(6) -0.004(5) 0.004(5) -0.011(6)
C8G 0.064(8) 0.031(6) 0.028(6) -0.001(5) -0.005(5) -0.003(5)
C8H 0.066(8) 0.036(7) 0.031(6) -0.003(5) 0.011(6) 0.003(6)
C8I 0.091(10) 0.032(6) 0.021(6) 0.004(5) 0.003(6) -0.005(6)
C8J 0.105(12) 0.051(8) 0.032(7) 0.010(6) 0.026(7) -0.019(8)
C8K 0.120(13) 0.048(8) 0.020(6) -0.005(5) 0.019(7) -0.016(8)
C8L 0.085(10) 0.040(7) 0.030(6) 0.006(5) 0.006(6) 0.000(6)
C8M 0.059(7) 0.076(9) 0.032(6) -0.007(5) -0.009(5) 0.020(6)
C8N 0.070(8) 0.057(8) 0.045(7) -0.007(5) -0.021(6) 0.006(6)
C8O 0.091(10) 0.092(11) 0.056(9) -0.019(7) -0.025(6) 0.042(8)
C8P 0.094(10) 0.147(16) 0.055(9) -0.028(8) -0.012(7) 0.052(10)
C8Q 0.092(10) 0.176(17) 0.044(8) -0.026(8) 0.012(7) 0.068(11)
C8R 0.076(9) 0.108(12) 0.045(8) -0.016(7) 0.015(6) 0.025(8)

loop_
_atom_type_symbol
_atom_type_description
_atom_type_scat_dispersion_real
_atom_type_scat_dispersion_imag
_atom_type_scat_source
C C 0.0033 0.0016 'International Tables Vol C Tables 4.2.6.8 and 6.1.1.4'
H H 0.0000 0.0000 'International Tables Vol C Tables 4.2.6.8 and 6.1.1.4'
Au Au -2.0133 8.8022 'International Tables Vol C Tables 4.2.6.8 and 6.1.1.4'
Cl Cl 0.1484 0.1585 'International Tables Vol C Tables 4.2.6.8 and 6.1.1.4'
P P 0.1023 0.0942 'International Tables Vol C Tables 4.2.6.8 and 6.1.1.4'
Pd Pd -0.9988 1.0072 'International Tables Vol C Tables 4.2.6.8 and 6.1.1.4'
O O 0.0106 0.0060 'International Tables Vol C Tables 4.2.6.8 and 6.1.1.4'

loop_
_geom_angle_atom_site_label_1
_geom_angle_atom_site_label_2
_geom_angle_atom_site_label_3
_geom_angle
P1 Au1 Pd1 177.38(7)
P1 Au1 Au8 120.04(7)
Pd1 Au1 Au8 59.74(2)
P1 Au1 Au4 119.26(7)
Pd1 Au1 Au4 58.22(2)
Au8 Au1 Au4 59.056(19)
P1 Au1 Au5 125.09(7)
Pd1 Au1 Au5 57.33(2)
Au8 Au1 Au5 60.028(14)
Au4 Au1 Au5 106.21(2)
P1 Au1 Au3 124.99(7)
Pd1 Au1 Au3 56.66(2)
Au8 Au1 Au3 107.91(2)
Au4 Au1 Au3 107.30(2)
Au5 Au1 Au3 59.318(19)
P1 Au1 Au2 122.28(7)
Pd1 Au1 Au2 56.28(2)
Au8 Au1 Au2 107.262(16)
Au4 Au1 Au2 60.185(17)
Au5 Au1 Au2 105.851(16)
Au3 Au1 Au2 59.121(18)
Cl11 Au2 Pd1 177.07(8)
Cl11 Au2 Au6 122.61(8)
Pd1 Au2 Au6 58.07(2)
Cl11 Au2 Au7 125.68(8)
Pd1 Au2 Au7 57.24(2)
Au6 Au2 Au7 59.099(14)
Cl11 Au2 Au3 120.56(9)
Pd1 Au2 Au3 56.88(2)
Au6 Au2 Au3 61.56(2)
Au7 Au2 Au3 106.813(19)
Cl11 Au2 Au4 123.95(9)
Pd1 Au2 Au4 57.25(2)
Au6 Au2 Au4 105.33(2)
Au7 Au2 Au4 56.93(2)
Au3 Au2 Au4 106.270(19)
Cl11 Au2 Au1 121.99(7)
Pd1 Au2 Au1 55.885(18)
Au6 Au2 Au1 107.60(2)
Au7 Au2 Au1 103.335(19)
Au3 Au2 Au1 59.980(14)
Au4 Au2 Au1 58.028(14)
P2 Au3 Pd1 173.94(8)
P2 Au3 Au5 126.72(7)
Pd1 Au3 Au5 57.35(2)
P2 Au3 Au2 117.27(7)
Pd1 Au3 Au2 56.842(19)
Au5 Au3 Au2 107.549(19)
P2 Au3 Au6 122.63(7)
Pd1 Au3 Au6 56.582(19)
Au5 Au3 Au6 104.76(2)
Au2 Au3 Au6 57.624(15)
P2 Au3 Au1 120.66(7)
Pd1 Au3 Au1 56.22(2)
Au5 Au3 Au1 59.705(19)
Au2 Au3 Au1 60.90(2)
Au6 Au3 Au1 105.29(2)
P2 Au3 Au9 130.52(8)
Pd1 Au3 Au9 54.95(2)
Au5 Au3 Au9 57.655(19)
Au2 Au3 Au9 102.72(2)
Au6 Au3 Au9 57.261(14)
Au1 Au3 Au9 103.34(2)
P3 Au4 Pd1 172.23(7)
P3 Au4 Au7 113.91(7)
Pd1 Au4 Au7 58.55(2)
P3 Au4 Au8 127.50(7)
Pd1 Au4 Au8 59.41(2)
Au7 Au4 Au8 107.02(3)
P3 Au4 Au1 128.22(7)
Pd1 Au4 Au1 57.09(2)
Au7 Au4 Au1 109.52(2)
Au8 Au4 Au1 59.169(19)
P3 Au4 Au2 119.24(7)
Pd1 Au4 Au2 56.568(19)
Au7 Au4 Au2 61.007(16)
Au8 Au4 Au2 108.63(2)
Au1 Au4 Au2 61.79(2)
P3 Au4 Au10 128.15(7)
Pd1 Au4 Au10 51.20(2)
Au7 Au4 Au10 59.169(15)
Au8 Au4 Au10 53.478(18)
Au1 Au4 Au10 97.77(2)
Au2 Au4 Au10 101.80(2)
P4 Au5 Pd1 164.94(7)
P4 Au5 Au8 108.48(7)
Pd1 Au5 Au8 58.70(2)
P4 Au5 Au9 125.30(8)
Pd1 Au5 Au9 57.07(3)
Au8 Au5 Au9 104.381(18)
P4 Au5 Au3 137.97(7)
Pd1 Au5 Au3 57.08(2)
Au8 Au5 Au3 107.54(2)
Au9 Au5 Au3 63.609(19)
P4 Au5 Au1 125.61(8)
Pd1 Au5 Au1 56.62(2)
Au8 Au5 Au1 57.90(2)
Au9 Au5 Au1 108.78(2)
Au3 Au5 Au1 60.977(14)
P5 Au6 Pd1 173.40(8)
P5 Au6 Au7 120.59(7)
Pd1 Au6 Au7 58.19(2)
P5 Au6 Au2 127.91(8)
Pd1 Au6 Au2 58.07(2)
Au7 Au6 Au2 61.75(2)
P5 Au6 Au9 118.75(8)
Pd1 Au6 Au9 57.14(2)
Au7 Au6 Au9 102.38(2)
Au2 Au6 Au9 109.72(3)
P5 Au6 Au3 127.50(7)
Pd1 Au6 Au3 56.61(2)
Au7 Au6 Au3 108.262(18)
Au2 Au6 Au3 60.819(17)
Au9 Au6 Au3 63.045(19)
P6 Au7 Pd1 169.53(8)
P6 Au7 Au4 129.13(8)
Pd1 Au7 Au4 59.13(3)
P6 Au7 Au6 117.80(7)
Pd1 Au7 Au6 58.05(2)
Au4 Au7 Au6 109.533(18)
P6 Au7 Au2 130.77(7)
Pd1 Au7 Au2 57.09(2)
Au4 Au7 Au2 62.063(15)
Au6 Au7 Au2 59.155(19)
P6 Au7 Au10 119.19(7)
Pd1 Au7 Au10 54.95(2)
Au4 Au7 Au10 69.44(2)
Au6 Au7 Au10 97.28(2)
Au2 Au7 Au10 109.53(2)
Cl12 Au8 Pd1 174.63(8)
Cl12 Au8 Au4 126.67(8)
Pd1 Au8 Au4 58.56(2)
Cl12 Au8 Au1 124.72(7)
Pd1 Au8 Au1 57.725(19)
Au4 Au8 Au1 61.774(14)
Cl12 Au8 Au10 120.92(7)
Pd1 Au8 Au10 57.80(2)
Au4 Au8 Au10 73.22(2)
Au1 Au8 Au10 113.67(2)
Cl12 Au8 Au5 118.55(8)
Pd1 Au8 Au5 57.47(2)
Au4 Au8 Au5 109.89(2)
Au1 Au8 Au5 62.07(2)
Au10 Au8 Au5 94.78(2)
P7 Au9 Pd1 169.61(8)
P7 Au9 Au5 125.99(7)
Pd1 Au9 Au5 57.964(19)
P7 Au9 Au6 123.40(7)
Pd1 Au9 Au6 57.73(2)
Au5 Au9 Au6 107.65(3)
P7 Au9 Au3 134.78(8)
Pd1 Au9 Au3 55.52(2)
Au5 Au9 Au3 58.736(14)
Au6 Au9 Au3 59.693(18)
P8 Au10 Pd1 170.94(9)
P8 Au10 Au8 119.77(8)
Pd1 Au10 Au8 59.65(2)
P8 Au10 Au7 131.49(8)
Pd1 Au10 Au7 55.33(2)
Au8 Au10 Au7 99.78(2)
P8 Au10 Au4 136.05(8)
Pd1 Au10 Au4 51.97(2)
Au8 Au10 Au4 53.302(14)
Au7 Au10 Au4 51.394(16)
Au9 Pd1 Au1 124.19(3)
Au9 Pd1 Au10 92.28(3)
Au1 Pd1 Au10 122.85(3)
Au9 Pd1 Au2 121.88(3)
Au1 Pd1 Au2 67.83(3)
Au10 Pd1 Au2 131.37(3)
Au9 Pd1 Au6 65.13(2)
Au1 Pd1 Au6 122.85(3)
Au10 Pd1 Au6 111.62(3)
Au2 Pd1 Au6 63.86(2)
Au9 Pd1 Au3 69.54(2)
Au1 Pd1 Au3 67.12(2)
Au10 Pd1 Au3 160.91(4)
Au2 Pd1 Au3 66.28(2)
Au6 Pd1 Au3 66.81(2)
Au9 Pd1 Au7 112.60(3)
Au1 Pd1 Au7 119.46(3)
Au10 Pd1 Au7 69.72(2)
Au2 Pd1 Au7 65.67(2)
Au6 Pd1 Au7 63.76(3)
Au3 Pd1 Au7 121.80(3)
Au9 Pd1 Au5 64.96(3)
Au1 Pd1 Au5 66.05(3)
Au10 Pd1 Au5 102.09(3)
Au2 Pd1 Au5 122.63(3)
Au6 Pd1 Au5 119.63(3)
Au3 Pd1 Au5 65.57(2)
Au7 Pd1 Au5 171.63(3)
Au9 Pd1 Au4 168.98(3)
Au1 Pd1 Au4 64.69(2)
Au10 Pd1 Au4 76.83(2)
Au2 Pd1 Au4 66.18(3)
Au6 Pd1 Au4 117.10(3)
Au3 Pd1 Au4 121.47(3)
Au7 Pd1 Au4 62.32(2)
Au5 Pd1 Au4 118.50(3)
Au9 Pd1 Au8 114.53(3)
Au1 Pd1 Au8 62.53(2)
Au10 Pd1 Au8 62.55(2)
Au2 Pd1 Au8 119.03(3)
Au6 Pd1 Au8 174.13(3)
Au3 Pd1 Au8 118.86(3)
Au7 Pd1 Au8 112.13(3)
Au5 Pd1 Au8 63.83(3)
Au4 Pd1 Au8 62.03(2)
C1G P1 C1A 104.6(3)
C1G P1 C1M 103.9(3)
C1A P1 C1M 103.6(3)
C1G P1 Au1 112.8(2)
C1A P1 Au1 113.7(2)
C1M P1 Au1 117.0(2)
C2M P2 C2A 100.1(3)
C2M P2 C2G 104.0(4)
C2A P2 C2G 106.0(3)
C2M P2 Au3 115.8(3)
C2A P2 Au3 115.3(2)
C2G P2 Au3 114.0(2)
C3G P3 C3M 105.6(4)
C3G P3 C3A 100.2(3)
C3M P3 C3A 108.1(4)
C3G P3 Au4 116.2(3)
C3M P3 Au4 112.9(3)
C3A P3 Au4 112.8(3)
C4A P4 C4M 104.9(4)
C4A P4 C4G 105.9(4)
C4M P4 C4G 102.6(4)
C4A P4 Au5 113.2(3)
C4M P4 Au5 111.2(3)
C4G P4 Au5 117.7(3)
C5M P5 C5A 101.9(4)
C5M P5 C5G 106.1(4)
C5A P5 C5G 103.7(3)
C5M P5 Au6 116.7(3)
C5A P5 Au6 114.1(3)
C5G P5 Au6 112.9(3)
C6A P6 C6M 104.0(3)
C6A P6 C6G 107.4(3)
C6M P6 C6G 102.4(4)
C6A P6 Au7 113.6(2)
C6M P6 Au7 117.6(3)
C6G P6 Au7 110.9(3)
C7M P7 C7A 104.8(4)
C7M P7 C7G 102.1(4)
C7A P7 C7G 106.8(3)
C7M P7 Au9 112.8(3)
C7A P7 Au9 114.9(3)
C7G P7 Au9 114.2(3)
C8M P8 C8G 104.2(4)
C8M P8 C8A 105.4(4)
C8G P8 C8A 101.9(4)
C8M P8 Au10 112.3(3)
C8G P8 Au10 116.4(3)
C8A P8 Au10 115.3(3)
C1B C1A C1F 120.0
C1B C1A P1 117.3(4)
C1F C1A P1 122.6(4)
C1A C1B C1C 120.0
C1D C1C C1B 120.0
C1C C1D C1E 120.0
C1F C1E C1D 120.0
C1E C1F C1A 120.0
C1H C1G C1L 120.0
C1H C1G P1 122.5(4)
C1L C1G P1 117.2(4)
C1I C1H C1G 120.0
C1H C1I C1J 120.0
C1K C1J C1I 120.0
C1L C1K C1J 120.0
C1K C1L C1G 120.0
C1N C1M C1R 120.0
C1N C1M P1 118.0(4)
C1R C1M P1 121.9(4)
C1M C1N C1O 120.0
C1P C1O C1N 120.0
C1O C1P C1Q 120.0
C1R C1Q C1P 120.0
C1Q C1R C1M 120.0
C2B C2A C2F 120.0
C2B C2A P2 118.7(4)
C2F C2A P2 121.3(4)
C2C C2B C2A 120.0
C2B C2C C2D 120.0
C2C C2D C2E 120.0
C2F C2E C2D 120.0
C2E C2F C2A 120.0
C2H C2G C2L 120.0
C2H C2G P2 122.1(4)
C2L C2G P2 117.8(4)
C2I C2H C2G 120.0
C2J C2I C2H 120.0
C2I C2J C2K 120.0
C2J C2K C2L 120.0
C2K C2L C2G 120.0
C2N C2M C2R 120.0
C2N C2M P2 117.1(4)
C2R C2M P2 122.7(4)
C2M C2N C2O 120.0
C2P C2O C2N 120.0
C2O C2P C2Q 120.0
C2R C2Q C2P 120.0
C2Q C2R C2M 120.0
C3B C3A C3F 120.0
C3B C3A P3 118.5(4)
C3F C3A P3 121.5(4)
C3C C3B C3A 120.0
C3D C3C C3B 120.0
C3C C3D C3E 120.0
C3F C3E C3D 120.0
C3E C3F C3A 120.0
C3H C3G C3L 120.0
C3H C3G P3 116.1(4)
C3L C3G P3 123.8(4)
C3I C3H C3G 120.0
C3H C3I C3J 120.0
C3K C3J C3I 120.0
C3L C3K C3J 120.0
C3K C3L C3G 120.0
C3N C3M C3R 120.0
C3N C3M P3 116.8(5)
C3R C3M P3 123.2(5)
C3M C3N C3O 120.0
C3P C3O C3N 120.0
C3O C3P C3Q 120.0
C3P C3Q C3R 120.0
C3Q C3R C3M 120.0
C4B C4A C4F 120.0
C4B C4A P4 117.0(4)
C4F C4A P4 122.9(4)
C4A C4B C4C 120.0
C4D C4C C4B 120.0
C4C C4D C4E 120.0
C4F C4E C4D 120.0
C4E C4F C4A 120.0
C4H C4G C4L 120.0
C4H C4G P4 117.1(4)
C4L C4G P4 122.6(4)
C4I C4H C4G 120.0
C4J C4I C4H 120.0
C4I C4J C4K 120.0
C4L C4K C4J 120.0
C4K C4L C4G 120.0
C4N C4M C4R 120.0
C4N C4M P4 120.6(4)
C4R C4M P4 119.4(4)
C4O C4N C4M 120.0
C4N C4O C4P 120.0
C4Q C4P C4O 120.0
C4P C4Q C4R 120.0
C4Q C4R C4M 120.0
C5B C5A C5F 120.0
C5B C5A P5 122.1(4)
C5F C5A P5 117.3(4)
C5C C5B C5A 120.0
C5B C5C C5D 120.0
C5C C5D C5E 120.0
C5F C5E C5D 120.0
C5E C5F C5A 120.0
C5H C5G C5L 120.0
C5H C5G P5 117.8(4)
C5L C5G P5 122.1(4)
C5G C5H C5I 120.0
C5H C5I C5J 120.0
C5I C5J C5K 120.0
C5L C5K C5J 120.0
C5K C5L C5G 120.0
C5N C5M C5R 120.0
C5N C5M P5 123.1(4)
C5R C5M P5 116.6(4)
C5O C5N C5M 120.0
C5N C5O C5P 120.0
C5Q C5P C5O 120.0
C5P C5Q C5R 120.0
C5Q C5R C5M 120.0
C6B C6A C6F 120.0
C6B C6A P6 123.4(4)
C6F C6A P6 116.3(4)
C6C C6B C6A 120.0
C6B C6C C6D 120.0
C6E C6D C6C 120.0
C6D C6E C6F 120.0
C6E C6F C6A 120.0
C6H C6G C6L 120.0
C6H C6G P6 118.2(4)
C6L C6G P6 121.7(4)
C6I C6H C6G 120.0
C6H C6I C6J 120.0
C6I C6J C6K 120.0
C6L C6K C6J 120.0
C6K C6L C6G 120.0
C6N C6M C6R 120.0
C6N C6M P6 117.7(4)
C6R C6M P6 121.8(4)
C6O C6N C6M 120.0
C6N C6O C6P 120.0
C6Q C6P C6O 120.0
C6R C6Q C6P 120.0
C6Q C6R C6M 120.0
C7B C7A C7F 120.0
C7B C7A P7 117.5(4)
C7F C7A P7 122.5(4)
C7A C7B C7C 120.0
C7D C7C C7B 120.0
C7C C7D C7E 120.0
C7F C7E C7D 120.0
C7E C7F C7A 120.0
C7H C7G C7L 120.0
C7H C7G P7 123.4(4)
C7L C7G P7 116.6(4)
C7I C7H C7G 120.0
C7H C7I C7J 120.0
C7K C7J C7I 120.0
C7J C7K C7L 120.0
C7K C7L C7G 120.0
C7N C7M C7R 120.0
C7N C7M P7 120.4(4)
C7R C7M P7 119.6(4)
C7M C7N C7O 120.0
C7P C7O C7N 120.0
C7Q C7P C7O 120.0
C7R C7Q C7P 120.0
C7Q C7R C7M 120.0
C8B C8A C8F 120.0
C8B C8A P8 117.7(4)
C8F C8A P8 122.0(4)
C8C C8B C8A 120.0
C8B C8C C8D 120.0
C8E C8D C8C 120.0
C8D C8E C8F 120.0
C8E C8F C8A 120.0
C8H C8G C8L 120.0
C8H C8G P8 121.9(4)
C8L C8G P8 118.1(4)
C8I C8H C8G 120.0
C8H C8I C8J 120.0
C8K C8J C8I 120.0
C8J C8K C8L 120.0
C8K C8L C8G 120.0
C8N C8M C8R 120.0
C8N C8M P8 122.3(5)
C8R C8M P8 117.7(5)
C8O C8N C8M 120.0
C8N C8O C8P 120.0
C8Q C8P C8O 120.0
C8P C8Q C8R 120.0
C8Q C8R C8M 120.0
C11 O10 C14 124.1(16)
O10 C11 C12 107.0(14)
O10 C11 C13 113.3(15)
C12 C11 C13 117.2(14)
O10 C14 C15 112.5(15)
O10 C14 C16 105.8(15)
C15 C14 C16 118.3(15)

loop_
_geom_bond_atom_site_label_1
_geom_bond_atom_site_label_2
_geom_bond_distance
Au1 P1 2.285(3)
Au1 Pd1 2.6880(9)
Au1 Au8 2.8209(8)
Au1 Au4 2.8945(7)
Au1 Au5 2.9420(9)
Au1 Au3 2.9795(7)
Au1 Au2 3.0067(9)
Au2 Cl11 2.369(3)
Au2 Pd1 2.7006(9)
Au2 Au6 2.8568(8)
Au2 Au7 2.9310(8)
Au2 Au3 2.9533(8)
Au2 Au4 2.9604(8)
Au3 P2 2.324(3)
Au3 Pd1 2.7018(10)
Au3 Au5 2.9303(7)
Au3 Au6 2.9743(8)
Au3 Au9 3.0709(8)
Au4 P3 2.299(3)
Au4 Pd1 2.7217(11)
Au4 Au7 2.8081(8)
Au4 Au8 2.8176(8)
Au4 Au10 3.3645(9)
Au5 P4 2.327(3)
Au5 Pd1 2.7098(10)
Au5 Au8 2.8846(8)
Au5 Au9 2.8962(9)
Au6 P5 2.301(3)
Au6 Pd1 2.7009(10)
Au6 Au7 2.8552(8)
Au6 Au9 2.8979(8)
Au7 P6 2.298(3)
Au7 Pd1 2.7052(10)
Au7 Au10 3.0856(7)
Au8 Cl12 2.385(3)
Au8 Pd1 2.7461(9)
Au8 Au10 2.8240(8)
Au9 P7 2.291(3)
Au9 Pd1 2.6831(11)
Au10 P8 2.290(3)
Au10 Pd1 2.6929(10)
P1 C1G 1.829(5)
P1 C1A 1.830(6)
P1 C1M 1.843(5)
P2 C2M 1.839(6)
P2 C2A 1.841(5)
P2 C2G 1.846(6)
P3 C3G 1.822(6)
P3 C3M 1.837(6)
P3 C3A 1.840(6)
P4 C4A 1.821(6)
P4 C4M 1.835(6)
P4 C4G 1.853(6)
P5 C5M 1.831(6)
P5 C5A 1.834(6)
P5 C5G 1.837(6)
P6 C6A 1.824(5)
P6 C6M 1.834(6)
P6 C6G 1.843(6)
P7 C7M 1.839(6)
P7 C7A 1.846(6)
P7 C7G 1.852(6)
P8 C8M 1.810(7)
P8 C8G 1.827(6)
P8 C8A 1.830(6)
C1A C1B 1.3900
C1A C1F 1.3900
C1B C1C 1.3900
C1C C1D 1.3900
C1D C1E 1.3900
C1E C1F 1.3900
C1G C1H 1.3900
C1G C1L 1.3900
C1H C1I 1.3900
C1I C1J 1.3900
C1J C1K 1.3900
C1K C1L 1.3900
C1M C1N 1.3900
C1M C1R 1.3900
C1N C1O 1.3900
C1O C1P 1.3900
C1P C1Q 1.3900
C1Q C1R 1.3900
C2A C2B 1.3900
C2A C2F 1.3900
C2B C2C 1.3900
C2C C2D 1.3900
C2D C2E 1.3900
C2E C2F 1.3900
C2G C2H 1.3900
C2G C2L 1.3900
C2H C2I 1.3900
C2I C2J 1.3900
C2J C2K 1.3900
C2K C2L 1.3900
C2M C2N 1.3900
C2M C2R 1.3900
C2N C2O 1.3900
C2O C2P 1.3900
C2P C2Q 1.3900
C2Q C2R 1.3900
C3A C3B 1.3900
C3A C3F 1.3900
C3B C3C 1.3900
C3C C3D 1.3900
C3D C3E 1.3900
C3E C3F 1.3900
C3G C3H 1.3900
C3G C3L 1.3900
C3H C3I 1.3900
C3I C3J 1.3900
C3J C3K 1.3900
C3K C3L 1.3900
C3M C3N 1.3900
C3M C3R 1.3900
C3N C3O 1.3900
C3O C3P 1.3900
C3P C3Q 1.3900
C3Q C3R 1.3900
C4A C4B 1.3900
C4A C4F 1.3900
C4B C4C 1.3900
C4C C4D 1.3900
C4D C4E 1.3900
C4E C4F 1.3900
C4G C4H 1.3900
C4G C4L 1.3900
C4H C4I 1.3900
C4I C4J 1.3900
C4J C4K 1.3900
C4K C4L 1.3900
C4M C4N 1.3900
C4M C4R 1.3900
C4N C4O 1.3900
C4O C4P 1.3900
C4P C4Q 1.3900
C4Q C4R 1.3900
C5A C5B 1.3900
C5A C5F 1.3900
C5B C5C 1.3900
C5C C5D 1.3900
C5D C5E 1.3900
C5E C5F 1.3900
C5G C5H 1.3900
C5G C5L 1.3900
C5H C5I 1.3900
C5I C5J 1.3900
C5J C5K 1.3900
C5K C5L 1.3900
C5M C5N 1.3900
C5M C5R 1.3900
C5N C5O 1.3900
C5O C5P 1.3900
C5P C5Q 1.3900
C5Q C5R 1.3900
C6A C6B 1.3900
C6A C6F 1.3900
C6B C6C 1.3900
C6C C6D 1.3900
C6D C6E 1.3900
C6E C6F 1.3900
C6G C6H 1.3900
C6G C6L 1.3900
C6H C6I 1.3900
C6I C6J 1.3900
C6J C6K 1.3900
C6K C6L 1.3900
C6M C6N 1.3900
C6M C6R 1.3900
C6N C6O 1.3900
C6O C6P 1.3900
C6P C6Q 1.3900
C6Q C6R 1.3900
C7A C7B 1.3900
C7A C7F 1.3900
C7B C7C 1.3900
C7C C7D 1.3900
C7D C7E 1.3900
C7E C7F 1.3900
C7G C7H 1.3900
C7G C7L 1.3900
C7H C7I 1.3900
C7I C7J 1.3900
C7J C7K 1.3900
C7K C7L 1.3900
C7M C7N 1.3900
C7M C7R 1.3900
C7N C7O 1.3900
C7O C7P 1.3900
C7P C7Q 1.3900
C7Q C7R 1.3900
C8A C8B 1.3900
C8A C8F 1.3900
C8B C8C 1.3900
C8C C8D 1.3900
C8D C8E 1.3900
C8E C8F 1.3900
C8G C8H 1.3900
C8G C8L 1.3900
C8H C8I 1.3900
C8I C8J 1.3900
C8J C8K 1.3900
C8K C8L 1.3900
C8M C8N 1.3900
C8M C8R 1.3900
C8N C8O 1.3900
C8O C8P 1.3900
C8P C8Q 1.3900
C8Q C8R 1.3900
O10 C11 1.442(13)
O10 C14 1.446(13)
C11 C12 1.494(12)
C11 C13 1.518(12)
C14 C15 1.514(12)
C14 C16 1.520(12)
